data_2216112
loop_
_publ_author_name
'He-Bing Li'

_publ_section_title
;
 2-Methoxy-6-[(4-methylpyridin-2-yl)iminomethyl]phenol
;
_journal_coeditor_code SG2194
_journal_issue 11
_journal_name_full 'Acta Crystallographica Section E'
_journal_page_first o4246
_journal_page_last o4246
_journal_paper_doi 10.1107/S1600536807048350
_journal_volume 63
_journal_year 2007
_chemical_formula_iupac 'C14 H14 N2 O2'
_chemical_formula_moiety 'C14 H14 N2 O2'
_chemical_formula_sum 'C14 H14 N2 O2'
_chemical_formula_weight 242.27
_chemical_name_systematic
;
2-Methoxy-6-[(4-methylpyridin-2-ylimino)methyl]phenol
;
_space_group_IT_number 14
_symmetry_cell_setting monoclinic
_symmetry_space_group_name_Hall '-P 2ybc'
_symmetry_space_group_name_H-M 'P 1 21/c 1'
_atom_sites_solution_hydrogens geom
_atom_sites_solution_primary direct
_atom_sites_solution_secondary difmap
_audit_creation_method SHELXL-97
_cell_angle_alpha 90.00
_cell_angle_beta 94.24(3)
_cell_angle_gamma 90.00
_cell_formula_units_Z 4
_cell_length_a 9.997(2)
_cell_length_b 4.8960(10)
_cell_length_c 24.729(5)
_cell_measurement_reflns_used 713
_cell_measurement_temperature 298(2)
_cell_measurement_theta_max 24.5
_cell_measurement_theta_min 2.5
_cell_volume 1207.1(4)
_computing_cell_refinement 'SAINT (Bruker, 1998)'
_computing_data_collection 'SMART (Bruker, 1998)'
_computing_data_reduction 'SAINT (Bruker, 1998)'
_computing_molecular_graphics 'SHELXTL (Sheldrick, 1997b)'
_computing_publication_material 'SHELXTL (Sheldrick, 1997b)'
_computing_structure_refinement 'SHELXL97 (Sheldrick, 1997a)'
_computing_structure_solution 'SHELXS97 (Sheldrick, 1997a)'
_diffrn_ambient_temperature 298(2)
_diffrn_measured_fraction_theta_full 1.000
_diffrn_measured_fraction_theta_max 1.000
_diffrn_measurement_device_type 'Bruker SMART CCD area-detector'
_diffrn_measurement_method \w
_diffrn_radiation_monochromator graphite
_diffrn_radiation_source 'fine-focus sealed tube'
_diffrn_radiation_type MoK\a
_diffrn_radiation_wavelength 0.71073
_diffrn_reflns_av_R_equivalents 0.0597
_diffrn_reflns_av_sigmaI/netI 0.1025
_diffrn_reflns_limit_h_max 12
_diffrn_reflns_limit_h_min -12
_diffrn_reflns_limit_k_max 6
_diffrn_reflns_limit_k_min -6
_diffrn_reflns_limit_l_max 31
_diffrn_reflns_limit_l_min -30
_diffrn_reflns_number 8333
_diffrn_reflns_theta_full 26.50
_diffrn_reflns_theta_max 26.50
_diffrn_reflns_theta_min 1.65
_diffrn_standards_number 0
_exptl_absorpt_coefficient_mu 0.091
_exptl_absorpt_correction_T_max 0.9821
_exptl_absorpt_correction_T_min 0.9794
_exptl_absorpt_correction_type multi-scan
_exptl_absorpt_process_details '(SADABS; Sheldrick, 1996)'
_exptl_crystal_colour yellow
_exptl_crystal_density_diffrn 1.333
_exptl_crystal_density_method 'not measured'
_exptl_crystal_description block
_exptl_crystal_F_000 512
_exptl_crystal_size_max 0.23
_exptl_crystal_size_mid 0.20
_exptl_crystal_size_min 0.20
_refine_diff_density_max 0.183
_refine_diff_density_min -0.179
_refine_ls_extinction_coef 0.011(3)
_refine_ls_extinction_expression Fc^*^=kFc[1+0.001xFc^2^\l^3^/sin(2\q)]^-1/4^
_refine_ls_extinction_method 'SHELXL97 (Sheldrick, 1997a)'
_refine_ls_goodness_of_fit_ref 1.030
_refine_ls_hydrogen_treatment constr
_refine_ls_matrix_type full
_refine_ls_number_parameters 167
_refine_ls_number_reflns 2498
_refine_ls_number_restraints 0
_refine_ls_restrained_S_all 1.030
_refine_ls_R_factor_all 0.1153
_refine_ls_R_factor_gt 0.0596
_refine_ls_shift/su_max 0.000
_refine_ls_shift/su_mean 0.000
_refine_ls_structure_factor_coef Fsqd
_refine_ls_weighting_details 'calc w=1/[\s^2^(Fo^2^)+(0.0322P)^2^] where P=(Fo^2^+2Fc^2^)/3'
_refine_ls_weighting_scheme calc
_refine_ls_wR_factor_gt 0.1327
_refine_ls_wR_factor_ref 0.1592
_reflns_number_gt 1384
_reflns_number_total 2498
_reflns_threshold_expression I>2\s(I)
_cod_data_source_file sg2194.cif
_cod_data_source_block I
_cod_original_sg_symbol_H-M 'P 21/c'
_cod_database_code 2216112
_cod_database_fobs_code 2216112

loop_
_symmetry_equiv_pos_as_xyz
'x, y, z'
'-x, y+1/2, -z+1/2'
'-x, -y, -z'
'x, -y-1/2, z-1/2'

loop_
_atom_site_type_symbol
_atom_site_label
_atom_site_fract_x
_atom_site_fract_y
_atom_site_fract_z
_atom_site_U_iso_or_equiv
_atom_site_adp_type
_atom_site_calc_flag
_atom_site_refinement_flags
_atom_site_occupancy
O O1 0.25493(18) 0.8248(4) 0.07335(7) 0.0551(6) Uani d . 1
H H1 0.1972 0.9383 0.0789 0.083 Uiso calc R 1
O O2 0.44898(18) 0.4723(4) 0.07002(7) 0.0585(6) Uani d . 1
N N1 0.08363(19) 1.0839(4) 0.12784(8) 0.0442(5) Uani d . 1
N N2 -0.0684(2) 1.3400(4) 0.17759(8) 0.0516(6) Uani d . 1
C C1 0.2269(2) 0.7364(5) 0.16759(10) 0.0407(6) Uani d . 1
C C2 0.2902(2) 0.6903(5) 0.11964(10) 0.0403(6) Uani d . 1
C C3 0.3939(2) 0.4971(5) 0.11899(10) 0.0438(6) Uani d . 1
C C4 0.4341(2) 0.3547(5) 0.16547(11) 0.0491(7) Uani d . 1
H H4 0.5037 0.2288 0.1651 0.059 Uiso calc R 1
C C5 0.3704(3) 0.3993(5) 0.21317(11) 0.0507(7) Uani d . 1
H H5 0.3974 0.3022 0.2444 0.061 Uiso calc R 1
C C6 0.2682(3) 0.5856(5) 0.21406(10) 0.0477(7) Uani d . 1
H H6 0.2259 0.6124 0.2459 0.057 Uiso calc R 1
C C7 0.5342(3) 0.2432(5) 0.06291(11) 0.0584(8) Uani d . 1
H H7A 0.6101 0.2514 0.0890 0.088 Uiso calc R 1
H H7B 0.5645 0.2463 0.0270 0.088 Uiso calc R 1
H H7C 0.4852 0.0775 0.0680 0.088 Uiso calc R 1
C C8 0.1211(2) 0.9378(5) 0.16942(10) 0.0425(6) Uani d . 1
H H8 0.0793 0.9619 0.2014 0.051 Uiso calc R 1
C C9 -0.0183(2) 1.2843(5) 0.13012(10) 0.0412(6) Uani d . 1
C C10 -0.0592(2) 1.4159(5) 0.08256(10) 0.0461(7) Uani d . 1
H H10 -0.0199 1.3710 0.0508 0.055 Uiso calc R 1
C C11 -0.1581(2) 1.6146(5) 0.08139(10) 0.0457(7) Uani d . 1
C C12 -0.2092(2) 1.6755(5) 0.13031(11) 0.0499(7) Uani d . 1
H H12 -0.2747 1.8093 0.1322 0.060 Uiso calc R 1
C C13 -0.1623(3) 1.5363(6) 0.17616(11) 0.0573(8) Uani d . 1
H H13 -0.1983 1.5816 0.2086 0.069 Uiso calc R 1
C C14 -0.2051(3) 1.7581(7) 0.02971(12) 0.0704(9) Uani d . 1
H H14A -0.2917 1.8374 0.0335 0.106 Uiso calc R 1
H H14B -0.2112 1.6291 0.0004 0.106 Uiso calc R 1
H H14C -0.1425 1.8993 0.0222 0.106 Uiso calc R 1

loop_
_atom_site_aniso_label
_atom_site_aniso_U_11
_atom_site_aniso_U_22
_atom_site_aniso_U_33
_atom_site_aniso_U_12
_atom_site_aniso_U_13
_atom_site_aniso_U_23
O1 0.0617(13) 0.0558(13) 0.0489(11) 0.0195(9) 0.0112(9) 0.0103(9)
O2 0.0626(12) 0.0599(13) 0.0553(12) 0.0237(9) 0.0197(9) 0.0067(10)
N1 0.0431(12) 0.0400(13) 0.0496(13) 0.0046(10) 0.0053(10) -0.0023(11)
N2 0.0548(14) 0.0528(15) 0.0484(14) 0.0104(11) 0.0119(11) -0.0016(11)
C1 0.0368(14) 0.0387(15) 0.0464(15) -0.0021(11) 0.0034(11) -0.0036(12)
C2 0.0432(14) 0.0378(14) 0.0398(15) 0.0001(11) 0.0029(11) 0.0051(12)
C3 0.0429(14) 0.0427(15) 0.0466(16) 0.0021(12) 0.0086(12) -0.0010(13)
C4 0.0410(15) 0.0468(17) 0.0596(18) 0.0061(12) 0.0054(13) 0.0024(14)
C5 0.0584(17) 0.0435(16) 0.0495(17) 0.0023(13) 0.0004(13) 0.0086(13)
C6 0.0543(17) 0.0463(16) 0.0431(15) 0.0034(13) 0.0080(12) -0.0010(13)
C7 0.0523(16) 0.0560(19) 0.069(2) 0.0111(14) 0.0191(14) -0.0042(15)
C8 0.0429(15) 0.0392(15) 0.0460(15) -0.0031(12) 0.0077(12) -0.0049(12)
C9 0.0391(14) 0.0365(15) 0.0486(16) -0.0014(11) 0.0072(12) -0.0047(12)
C10 0.0470(16) 0.0480(17) 0.0442(16) 0.0034(12) 0.0102(12) -0.0052(13)
C11 0.0437(15) 0.0463(16) 0.0472(16) 0.0036(12) 0.0030(12) -0.0024(13)
C12 0.0458(15) 0.0444(16) 0.0601(18) 0.0102(12) 0.0082(13) -0.0010(14)
C13 0.0637(18) 0.0569(19) 0.0536(18) 0.0143(15) 0.0205(14) -0.0019(15)
C14 0.078(2) 0.075(2) 0.058(2) 0.0247(17) 0.0031(15) 0.0046(16)

loop_
_atom_type_symbol
_atom_type_description
_atom_type_scat_dispersion_real
_atom_type_scat_dispersion_imag
_atom_type_scat_source
C C 0.0033 0.0016 'International Tables Vol C Tables 4.2.6.8 and 6.1.1.4'
H H 0.0000 0.0000 'International Tables Vol C Tables 4.2.6.8 and 6.1.1.4'
N N 0.0061 0.0033 'International Tables Vol C Tables 4.2.6.8 and 6.1.1.4'
O O 0.0106 0.0060 'International Tables Vol C Tables 4.2.6.8 and 6.1.1.4'

loop_
_geom_angle_atom_site_label_1
_geom_angle_atom_site_label_2
_geom_angle_atom_site_label_3
_geom_angle
C2 O1 H1 109.5
C3 O2 C7 117.4(2)
C8 N1 C9 121.4(2)
C9 N2 C13 115.4(2)
C6 C1 C2 118.9(2)
C6 C1 C8 120.3(2)
C2 C1 C8 120.8(2)
O1 C2 C1 122.3(2)
O1 C2 C3 117.9(2)
C1 C2 C3 119.9(2)
O2 C3 C4 125.4(2)
O2 C3 C2 114.5(2)
C4 C3 C2 120.1(2)
C3 C4 C5 120.0(2)
C3 C4 H4 120.0
C5 C4 H4 120.0
C6 C5 C4 120.3(2)
C6 C5 H5 119.9
C4 C5 H5 119.9
C5 C6 C1 120.8(2)
C5 C6 H6 119.6
C1 C6 H6 119.6
O2 C7 H7A 109.5
O2 C7 H7B 109.5
H7A C7 H7B 109.5
O2 C7 H7C 109.5
H7A C7 H7C 109.5
H7B C7 H7C 109.5
N1 C8 C1 121.6(2)
N1 C8 H8 119.2
C1 C8 H8 119.2
N2 C9 C10 123.2(2)
N2 C9 N1 119.5(2)
C10 C9 N1 117.3(2)
C9 C10 C11 120.9(2)
C9 C10 H10 119.6
C11 C10 H10 119.6
C12 C11 C10 116.3(2)
C12 C11 C14 122.1(2)
C10 C11 C14 121.6(2)
C13 C12 C11 119.4(2)
C13 C12 H12 120.3
C11 C12 H12 120.3
N2 C13 C12 124.9(2)
N2 C13 H13 117.6
C12 C13 H13 117.6
C11 C14 H14A 109.5
C11 C14 H14B 109.5
H14A C14 H14B 109.5
C11 C14 H14C 109.5
H14A C14 H14C 109.5
H14B C14 H14C 109.5

loop_
_geom_bond_atom_site_label_1
_geom_bond_atom_site_label_2
_geom_bond_distance
O1 C2 1.345(3)
O1 H1 0.8200
O2 C3 1.372(3)
O2 C7 1.427(3)
N1 C8 1.285(3)
N1 C9 1.419(3)
N2 C9 1.338(3)
N2 C13 1.342(3)
C1 C6 1.402(3)
C1 C2 1.403(3)
C1 C8 1.449(3)
C2 C3 1.404(3)
C3 C4 1.379(3)
C4 C5 1.399(3)
C4 H4 0.9300
C5 C6 1.370(3)
C5 H5 0.9300
C6 H6 0.9300
C7 H7A 0.9600
C7 H7B 0.9600
C7 H7C 0.9600
C8 H8 0.9300
C9 C10 1.376(3)
C10 C11 1.386(3)
C10 H10 0.9300
C11 C12 1.380(3)
C11 C14 1.503(4)
C12 C13 1.375(3)
C12 H12 0.9300
C13 H13 0.9300
C14 H14A 0.9600
C14 H14B 0.9600
C14 H14C 0.9600

loop_
_geom_hbond_atom_site_label_D
_geom_hbond_atom_site_label_H
_geom_hbond_atom_site_label_A
_geom_hbond_distance_DH
_geom_hbond_distance_HA
_geom_hbond_distance_DA
_geom_hbond_angle_DHA
O1 H1 N1 0.82 1.86 2.588(2) 147.0

loop_
_cod_related_entry_id
_cod_related_entry_database
_cod_related_entry_code
1 ChemSpider 30655363
